data_4036507
loop_
_publ_author_name
'Mazzanti, Andrea'
'Chiarucci, Michel'
'Prati, Luca'
'Bentley, Keith W.'
'Wolf, Christian'

_publ_contact_author
;
Prof. Dr. Andrea Mazzanti
University of Bologna
Department of Industrial Chemistry "Toso Montanari"
Viale Risorgimento 4
40136 Bologna
Italy
;
_publ_section_title
;
 Computational and DNMR Analysis of the Conformational Isomers and
 Stereodynamics of Secondary 2,2'-Bisanilides.
;
_journal_issue 1
_journal_name_full 'The Journal of organic chemistry'
_journal_page_first 89
_journal_page_last 99
_journal_paper_doi 10.1021/acs.joc.5b02330
_journal_volume 81
_journal_year 2016
_chemical_formula_sum 'C16 H16 N2 O2'
_chemical_formula_weight 268.31
_chemical_name_systematic
;
 1,1'-Biphenyl-2,2'-diamine acetamide
;
_space_group_IT_number 14
_space_group_name_Hall '-P 2yn'
_space_group_name_H-M_alt 'P 1 21/n 1'
_symmetry_cell_setting monoclinic
_symmetry_space_group_name_H-M 'P 1 21/n 1'
_atom_sites_solution_hydrogens geom
_atom_sites_solution_primary direct
_atom_sites_solution_secondary difmap
_audit_creation_date 06/03/2015
_audit_creation_method SHELXL-97
_audit_update_record 10/07/2015
_cell_angle_alpha 90.00
_cell_angle_beta 101.718(2)
_cell_angle_gamma 90.00
_cell_formula_units_Z 4
_cell_length_a 9.7641(4)
_cell_length_b 8.7428(3)
_cell_length_c 17.2364(7)
_cell_measurement_temperature 296(2)
_cell_volume 1440.73(10)
_computing_structure_refinement 'SHELXL-97 (Sheldrick, 2008)'
_computing_structure_solution 'SHELXS-97 (Sheldrick, 2008)'
_diffrn_ambient_temperature 296(2)
_diffrn_measured_fraction_theta_full 0.981
_diffrn_measured_fraction_theta_max 0.981
_diffrn_measurement_device_type 'CCD area detector'
_diffrn_measurement_method 'phi and omega scans'
_diffrn_radiation_monochromator graphite
_diffrn_radiation_source 'fine-focus sealed tube'
_diffrn_radiation_type MoK\a
_diffrn_radiation_wavelength 0.71073
_diffrn_reflns_av_R_equivalents 0.0391
_diffrn_reflns_av_sigmaI/netI 0.0217
_diffrn_reflns_limit_h_max 11
_diffrn_reflns_limit_h_min -11
_diffrn_reflns_limit_k_max 10
_diffrn_reflns_limit_k_min -10
_diffrn_reflns_limit_l_max 20
_diffrn_reflns_limit_l_min -20
_diffrn_reflns_number 20733
_diffrn_reflns_theta_full 24.75
_diffrn_reflns_theta_max 24.75
_diffrn_reflns_theta_min 2.22
_exptl_absorpt_coefficient_mu 0.083
_exptl_absorpt_correction_T_max 0.9877
_exptl_absorpt_correction_T_min 0.9796
_exptl_absorpt_correction_type empirical
_exptl_absorpt_process_details 'Bruker SADABS'
_exptl_crystal_colour colorless
_exptl_crystal_density_diffrn 1.237
_exptl_crystal_density_method 'not measured'
_exptl_crystal_description block
_exptl_crystal_F_000 568
_exptl_crystal_size_max 0.25
_exptl_crystal_size_mid 0.20
_exptl_crystal_size_min 0.15
_refine_diff_density_max 0.348
_refine_diff_density_min -0.229
_refine_diff_density_rms 0.067
_refine_ls_extinction_method none
_refine_ls_goodness_of_fit_ref 1.135
_refine_ls_hydrogen_treatment mixed
_refine_ls_matrix_type full
_refine_ls_number_parameters 191
_refine_ls_number_reflns 2430
_refine_ls_number_restraints 0
_refine_ls_restrained_S_all 1.135
_refine_ls_R_factor_all 0.0894
_refine_ls_R_factor_gt 0.0759
_refine_ls_shift/su_max 0.000
_refine_ls_shift/su_mean 0.000
_refine_ls_structure_factor_coef Fsqd
_refine_ls_weighting_details 'calc w=1/[\s^2^(Fo^2^)+(0.0894P)^2^+2.3800P] where P=(Fo^2^+2Fc^2^)/3'
_refine_ls_weighting_scheme calc
_refine_ls_wR_factor_gt 0.2292
_refine_ls_wR_factor_ref 0.2399
_reflns_number_gt 1932
_reflns_number_total 2430
_reflns_threshold_expression >2sigma(I)
_cod_data_source_file jo5b02330_si_004.cif
_cod_data_source_block amide
_cod_original_sg_symbol_H-M 'P 21/n'
_cod_database_code 4036507

loop_
_symmetry_equiv_pos_as_xyz
'x, y, z'
'-x+1/2, y+1/2, -z+1/2'
'-x, -y, -z'
'x-1/2, -y-1/2, z-1/2'

loop_
_atom_site_label
_atom_site_type_symbol
_atom_site_fract_x
_atom_site_fract_y
_atom_site_fract_z
_atom_site_U_iso_or_equiv
_atom_site_adp_type
_atom_site_occupancy
_atom_site_symmetry_multiplicity
_atom_site_calc_flag
_atom_site_refinement_flags
C1 C 0.7117(4) 0.3834(4) 0.1121(2) 0.0409(8) Uani 1 1 d .
C2 C 0.7754(4) 0.2653(4) 0.1610(2) 0.0426(8) Uani 1 1 d .
C3 C 0.7079(4) 0.2115(5) 0.2194(2) 0.0576(11) Uani 1 1 d .
H3 H 0.7463 0.1298 0.2510 0.069 Uiso 1 1 calc R
C4 C 0.5848(5) 0.2770(5) 0.2312(3) 0.0623(11) Uani 1 1 d .
H4 H 0.5414 0.2397 0.2706 0.075 Uiso 1 1 calc R
C5 C 0.5273(4) 0.3965(5) 0.1849(3) 0.0601(11) Uani 1 1 d .
H5 H 0.4463 0.4426 0.1942 0.072 Uiso 1 1 calc R
C6 C 0.5879(4) 0.4491(4) 0.1250(2) 0.0511(9) Uani 1 1 d .
H6 H 0.5466 0.5287 0.0928 0.061 Uiso 1 1 calc R
C7 C 0.9151(4) 0.1996(4) 0.1567(2) 0.0433(8) Uani 1 1 d .
C8 C 0.9299(4) 0.0685(4) 0.1129(2) 0.0423(8) Uani 1 1 d .
C9 C 1.0612(4) 0.0054(5) 0.1158(3) 0.0540(10) Uani 1 1 d .
H9 H 1.0711 -0.0812 0.0860 0.065 Uiso 1 1 calc R
C10 C 1.1770(4) 0.0716(5) 0.1628(3) 0.0618(12) Uani 1 1 d .
H10 H 1.2645 0.0276 0.1656 0.074 Uiso 1 1 calc R
C11 C 1.1650(4) 0.2017(5) 0.2056(3) 0.0632(12) Uani 1 1 d .
H11 H 1.2441 0.2467 0.2362 0.076 Uiso 1 1 calc R
C12 C 1.0347(4) 0.2654(5) 0.2028(3) 0.0579(11) Uani 1 1 d .
H12 H 1.0265 0.3532 0.2319 0.069 Uiso 1 1 calc R
C13 C 0.7629(4) 0.3733(4) -0.0200(2) 0.0462(9) Uani 1 1 d .
C14 C 0.8324(4) 0.4527(5) -0.0785(3) 0.0604(11) Uani 1 1 d .
H14A H 0.9196 0.4031 -0.0799 0.091 Uiso 1 1 calc R
H14B H 0.8496 0.5575 -0.0630 0.091 Uiso 1 1 calc R
H14C H 0.7727 0.4484 -0.1301 0.091 Uiso 1 1 calc R
C15 C 0.7786(4) -0.1405(4) 0.0461(2) 0.0509(9) Uani 1 1 d .
C16 C 0.6391(5) -0.1673(5) -0.0063(3) 0.0681(12) Uani 1 1 d .
H16A H 0.6473 -0.2447 -0.0446 0.102 Uiso 1 1 calc R
H16B H 0.6062 -0.0741 -0.0332 0.102 Uiso 1 1 calc R
H16C H 0.5739 -0.2004 0.0251 0.102 Uiso 1 1 calc R
N1 N 0.7752(3) 0.4425(4) 0.05049(18) 0.0448(8) Uani 1 1 d .
N2 N 0.8070(3) 0.0068(4) 0.0648(2) 0.0496(8) Uani 1 1 d .
O1 O 0.7013(3) 0.2516(3) -0.03593(17) 0.0598(8) Uani 1 1 d .
O2 O 0.8598(3) -0.2452(3) 0.07012(19) 0.0639(9) Uani 1 1 d .
H2N H 0.748(6) 0.076(6) 0.039(3) 0.087(17) Uiso 1 1 d .
H1N H 0.800(4) 0.533(5) 0.059(2) 0.049(11) Uiso 1 1 d .

loop_
_atom_site_aniso_label
_atom_site_aniso_U_11
_atom_site_aniso_U_22
_atom_site_aniso_U_33
_atom_site_aniso_U_23
_atom_site_aniso_U_13
_atom_site_aniso_U_12
C1 0.0449(19) 0.0327(17) 0.0452(19) -0.0064(14) 0.0095(15) -0.0030(14)
C2 0.0452(19) 0.0362(18) 0.0472(19) -0.0008(15) 0.0115(15) 0.0026(15)
C3 0.058(2) 0.062(3) 0.056(2) 0.014(2) 0.0186(19) 0.008(2)
C4 0.059(3) 0.079(3) 0.053(2) 0.003(2) 0.022(2) 0.005(2)
C5 0.048(2) 0.070(3) 0.064(3) -0.017(2) 0.0158(19) 0.006(2)
C6 0.048(2) 0.044(2) 0.060(2) -0.0063(18) 0.0100(18) 0.0084(17)
C7 0.0439(19) 0.0368(18) 0.050(2) 0.0085(15) 0.0124(16) 0.0037(15)
C8 0.0460(19) 0.0339(18) 0.050(2) 0.0087(15) 0.0156(15) 0.0042(15)
C9 0.051(2) 0.046(2) 0.071(3) 0.0107(19) 0.026(2) 0.0095(17)
C10 0.042(2) 0.063(3) 0.084(3) 0.024(2) 0.019(2) 0.0098(19)
C11 0.044(2) 0.063(3) 0.080(3) 0.016(2) 0.006(2) -0.0078(19)
C12 0.054(2) 0.047(2) 0.071(3) -0.0001(19) 0.009(2) -0.0028(18)
C13 0.047(2) 0.042(2) 0.049(2) 0.0046(16) 0.0082(16) 0.0128(16)
C14 0.064(3) 0.060(3) 0.059(2) 0.012(2) 0.017(2) 0.010(2)
C15 0.060(2) 0.042(2) 0.053(2) -0.0015(17) 0.0187(18) 0.0022(18)
C16 0.065(3) 0.055(3) 0.081(3) -0.008(2) 0.008(2) -0.003(2)
N1 0.0486(18) 0.0351(17) 0.0512(18) 0.0013(14) 0.0109(14) -0.0027(14)
N2 0.0506(18) 0.0358(17) 0.062(2) -0.0030(15) 0.0098(15) 0.0046(14)
O1 0.076(2) 0.0451(16) 0.0575(17) -0.0031(13) 0.0116(14) -0.0023(14)
O2 0.073(2) 0.0371(15) 0.079(2) -0.0008(13) 0.0108(16) 0.0073(14)

loop_
_atom_type_symbol
_atom_type_description
_atom_type_scat_dispersion_real
_atom_type_scat_dispersion_imag
_atom_type_scat_source
C C 0.0033 0.0016 'International Tables Vol C Tables 4.2.6.8 and 6.1.1.4'
H H 0.0000 0.0000 'International Tables Vol C Tables 4.2.6.8 and 6.1.1.4'
N N 0.0061 0.0033 'International Tables Vol C Tables 4.2.6.8 and 6.1.1.4'
O O 0.0106 0.0060 'International Tables Vol C Tables 4.2.6.8 and 6.1.1.4'

loop_
_geom_angle_atom_site_label_1
_geom_angle_atom_site_label_2
_geom_angle_atom_site_label_3
_geom_angle
C6 C1 C2 120.2(3)
C6 C1 N1 119.3(3)
C2 C1 N1 120.5(3)
C3 C2 C1 117.9(3)
C3 C2 C7 118.4(3)
C1 C2 C7 123.6(3)
C4 C3 C2 121.3(4)
C4 C3 H3 119.4
C2 C3 H3 119.4
C5 C4 C3 119.9(4)
C5 C4 H4 120.1
C3 C4 H4 120.1
C4 C5 C6 120.5(4)
C4 C5 H5 119.7
C6 C5 H5 119.7
C5 C6 C1 120.1(4)
C5 C6 H6 119.9
C1 C6 H6 119.9
C8 C7 C12 118.7(3)
C8 C7 C2 122.5(3)
C12 C7 C2 118.6(3)
C9 C8 C7 120.2(4)
C9 C8 N2 122.3(3)
C7 C8 N2 117.4(3)
C10 C9 C8 119.7(4)
C10 C9 H9 120.1
C8 C9 H9 120.1
C11 C10 C9 121.0(4)
C11 C10 H10 119.5
C9 C10 H10 119.5
C10 C11 C12 119.6(4)
C10 C11 H11 120.2
C12 C11 H11 120.2
C11 C12 C7 120.8(4)
C11 C12 H12 119.6
C7 C12 H12 119.6
O1 C13 N1 122.9(4)
O1 C13 C14 121.4(4)
N1 C13 C14 115.6(4)
C13 C14 H14A 109.5
C13 C14 H14B 109.5
H14A C14 H14B 109.5
C13 C14 H14C 109.5
H14A C14 H14C 109.5
H14B C14 H14C 109.5
O2 C15 N2 123.2(4)
O2 C15 C16 122.3(4)
N2 C15 C16 114.5(4)
C15 C16 H16A 109.5
C15 C16 H16B 109.5
H16A C16 H16B 109.5
C15 C16 H16C 109.5
H16A C16 H16C 109.5
H16B C16 H16C 109.5
C13 N1 C1 122.5(3)
C13 N1 H1N 124(3)
C1 N1 H1N 112(3)
C15 N2 C8 127.9(3)
C15 N2 H2N 117(3)
C8 N2 H2N 115(3)

loop_
_geom_bond_atom_site_label_1
_geom_bond_atom_site_label_2
_geom_bond_distance
C1 C6 1.396(5)
C1 C2 1.396(5)
C1 N1 1.431(5)
C2 C3 1.391(5)
C2 C7 1.497(5)
C3 C4 1.383(6)
C3 H3 0.9300
C4 C5 1.364(6)
C4 H4 0.9300
C5 C6 1.370(6)
C5 H5 0.9300
C6 H6 0.9300
C7 C8 1.395(5)
C7 C12 1.396(6)
C8 C9 1.388(5)
C8 N2 1.419(5)
C9 C10 1.377(6)
C9 H9 0.9300
C10 C11 1.374(7)
C10 H10 0.9300
C11 C12 1.380(6)
C11 H11 0.9300
C12 H12 0.9300
C13 O1 1.226(5)
C13 N1 1.341(5)
C13 C14 1.495(5)
C14 H14A 0.9600
C14 H14B 0.9600
C14 H14C 0.9600
C15 O2 1.227(5)
C15 N2 1.342(5)
C15 C16 1.493(6)
C16 H16A 0.9600
C16 H16B 0.9600
C16 H16C 0.9600
N1 H1N 0.83(4)
N2 H2N 0.89(5)

loop_
_geom_hbond_atom_site_label_D
_geom_hbond_atom_site_label_H
_geom_hbond_atom_site_label_A
_geom_hbond_distance_DH
_geom_hbond_distance_HA
_geom_hbond_distance_DA
_geom_hbond_angle_DHA
_geom_hbond_site_symmetry_A
N1 H1N O2 0.83(4) 2.03(5) 2.853(4) 175(4) 1_565
N2 H2N O1 0.89(5) 2.00(5) 2.816(4) 152(5) .

loop_
_geom_torsion_atom_site_label_1
_geom_torsion_atom_site_label_2
_geom_torsion_atom_site_label_3
_geom_torsion_atom_site_label_4
_geom_torsion
C6 C1 C2 C3 3.2(5)
N1 C1 C2 C3 -179.3(3)
C6 C1 C2 C7 -173.5(3)
N1 C1 C2 C7 3.9(5)
C1 C2 C3 C4 -2.9(6)
C7 C2 C3 C4 174.1(4)
C2 C3 C4 C5 0.2(7)
C3 C4 C5 C6 2.2(7)
C4 C5 C6 C1 -1.8(6)
C2 C1 C6 C5 -1.0(5)
N1 C1 C6 C5 -178.5(3)
C3 C2 C7 C8 87.9(5)
C1 C2 C7 C8 -95.4(4)
C3 C2 C7 C12 -87.3(5)
C1 C2 C7 C12 89.4(5)
C12 C7 C8 C9 0.2(5)
C2 C7 C8 C9 -175.0(3)
C12 C7 C8 N2 -178.2(3)
C2 C7 C8 N2 6.7(5)
C7 C8 C9 C10 0.8(6)
N2 C8 C9 C10 179.1(3)
C8 C9 C10 C11 -1.6(6)
C9 C10 C11 C12 1.4(7)
C10 C11 C12 C7 -0.3(7)
C8 C7 C12 C11 -0.5(6)
C2 C7 C12 C11 174.9(4)
O1 C13 N1 C1 -3.0(5)
C14 C13 N1 C1 178.3(3)
C6 C1 N1 C13 -101.4(4)
C2 C1 N1 C13 81.1(4)
O2 C15 N2 C8 0.3(7)
C16 C15 N2 C8 -179.9(4)
C9 C8 N2 C15 33.5(6)
C7 C8 N2 C15 -148.2(4)

loop_
_cod_changelog_entry_id
_cod_changelog_entry_author
_cod_changelog_entry_date
_cod_changelog_entry_text
1 'Vaitkus, Antanas' 2022-06-28T18:10:00+03:00
;
 Corrected the value of the '_chemical_name_systematic' data item and removed
 the '_chemical_name_common' data item that had an uninformative value.
;
